data_7720370
loop_
_publ_author_name
'Mittag, Simon M.'
'Klopf, Jonas'
'Virovets, Alexander V.'
'Peresypkina, Eugenia'
'Lerner, Hans-Wolfram'
'Helten, Holger'
'Wagner, Matthias'

_publ_section_title
;
 Fraternal twins: B<sub>2</sub>O<sub>2</sub>- or
 B<sub>2</sub>N<sub>2</sub>-doped polycyclic &#x3c0; systems and their
 formation mechanism <i>via</i> regiodivergent Au- <i>versus</i>
 amine-catalyzed cyclizations.
;
_journal_issue 14
_journal_name_full 'Dalton transactions (Cambridge, England : 2003)'
_journal_page_first 5553
_journal_page_last 5564
_journal_paper_doi 10.1039/d6dt00412a
_journal_volume 55
_journal_year 2026
_chemical_formula_moiety 'C24 H12 Br2'
_chemical_formula_sum 'C24 H12 Br2'
_chemical_formula_weight 460.16
_space_group_crystal_system orthorhombic
_space_group_IT_number 18
_space_group_name_Hall 'P 2 2ab'
_space_group_name_H-M_alt 'P 21 21 2'
_atom_sites_solution_hydrogens geom
_atom_sites_solution_primary dual
_atom_sites_solution_secondary difmap
_audit_creation_method SHELXL-2019/3
_audit_update_record
;
2026-01-15 deposited with the CCDC.	2026-02-27 downloaded from the CCDC.
;
_cell_angle_alpha 90
_cell_angle_beta 90
_cell_angle_gamma 90
_cell_formula_units_Z 2
_cell_length_a 11.5651(10)
_cell_length_b 19.0552(10)
_cell_length_c 3.9057(3)
_cell_measurement_reflns_used 2452
_cell_measurement_temperature 173(2)
_cell_measurement_theta_max 26.7310
_cell_measurement_theta_min 4.3190
_cell_volume 860.72(11)
_computing_cell_refinement 'CrysAlisPro 1.171.42.43a (Rigaku OD, 2022)'
_computing_data_collection 'X-Area (Stoe & Cie, 2001)'
_computing_data_reduction 'CrysAlisPro 1.171.42.43a (Rigaku OD, 2022)'
_computing_structure_refinement 'SHELXL-2019/2 (Sheldrick, 2019)'
_computing_structure_solution 'SHELXT (G. M. Sheldrick, 2015)'
_diffrn_ambient_temperature 173(2)
_diffrn_detector 'image plate'
_diffrn_detector_area_resol_mean 6.67
_diffrn_detector_type 'STOE image plate (34 cm diameter)'
_diffrn_measured_fraction_theta_full 0.997
_diffrn_measured_fraction_theta_max 0.997
_diffrn_measurement_device '2-circle goniometer'
_diffrn_measurement_device_type 'STOE IPDS II two-circle-diffractometer'
_diffrn_measurement_method \w
_diffrn_radiation_monochromator mirror
_diffrn_radiation_type MoK\a
_diffrn_radiation_wavelength 0.71073
_diffrn_reflns_av_R_equivalents 0.0772
_diffrn_reflns_av_unetI/netI 0.0611
_diffrn_reflns_Laue_measured_fraction_full 0.997
_diffrn_reflns_Laue_measured_fraction_max 0.997
_diffrn_reflns_limit_h_max 12
_diffrn_reflns_limit_h_min -14
_diffrn_reflns_limit_k_max 23
_diffrn_reflns_limit_k_min -24
_diffrn_reflns_limit_l_max 4
_diffrn_reflns_limit_l_min -4
_diffrn_reflns_number 7943
_diffrn_reflns_point_group_measured_fraction_full 0.998
_diffrn_reflns_point_group_measured_fraction_max 0.998
_diffrn_reflns_theta_full 25.242
_diffrn_reflns_theta_max 26.731
_diffrn_reflns_theta_min 2.770
_diffrn_source 'Genix 3D I\mS microfocus X-ray source'
_exptl_absorpt_coefficient_mu 4.713
_exptl_absorpt_correction_T_max 1.00000
_exptl_absorpt_correction_T_min 0.03861
_exptl_absorpt_correction_type multi-scan
_exptl_absorpt_process_details
;
CrysAlisPro 1.171.42.43a (Rigaku Oxford Diffraction, 2022)
Empirical absorption correction using spherical harmonics,
implemented in SCALE3 ABSPACK scaling algorithm.
;
_exptl_crystal_colour colourless
_exptl_crystal_density_diffrn 1.776
_exptl_crystal_description needle
_exptl_crystal_F_000 452
_exptl_crystal_size_max 0.200
_exptl_crystal_size_mid 0.020
_exptl_crystal_size_min 0.020
_refine_diff_density_max 0.676
_refine_diff_density_min -0.377
_refine_diff_density_rms 0.098
_refine_ls_abs_structure_details
;
 Refined as an inversion twin.
;
_refine_ls_abs_structure_Flack 0.16(3)
_refine_ls_extinction_method none
_refine_ls_goodness_of_fit_ref 1.028
_refine_ls_hydrogen_treatment constr
_refine_ls_matrix_type full
_refine_ls_number_parameters 119
_refine_ls_number_reflns 1822
_refine_ls_number_restraints 0
_refine_ls_restrained_S_all 1.028
_refine_ls_R_factor_all 0.0419
_refine_ls_R_factor_gt 0.0354
_refine_ls_shift/su_max 0.001
_refine_ls_shift/su_mean 0.000
_refine_ls_structure_factor_coef Fsqd
_refine_ls_weighting_details 'w=1/[\s^2^(Fo^2^)+(0.0326P)^2^] where P=(Fo^2^+2Fc^2^)/3'
_refine_ls_weighting_scheme calc
_refine_ls_wR_factor_gt 0.0753
_refine_ls_wR_factor_ref 0.0791
_reflns_Friedel_coverage 0.637
_reflns_Friedel_fraction_full 1.000
_reflns_Friedel_fraction_max 1.000
_reflns_number_gt 1670
_reflns_number_total 1822
_reflns_threshold_expression 'I > 2\s(I)'
_cod_data_source_file d6dt00412a2.cif
_cod_data_source_block S3_wa3525-sm252
_cod_depositor_comments 'Adding full bibliography for 7720366--7720383.cif.'
_cod_original_cell_volume 860.72(10)
_cod_database_code 7720370
_shelx_shelxl_version_number 2019/3
_shelx_space_group_comment
;
The symmetry employed for this shelxl refinement is uniquely defined
by the following loop, which should always be used as a source of
symmetry information in preference to the above space-group names.
They are only intended as comments.
;
_shelx_estimated_absorpt_t_min 0.452
_shelx_estimated_absorpt_t_max 0.912

loop_
_space_group_symop_operation_xyz
'x, y, z'
'-x, -y, z'
'-x+1/2, y+1/2, -z'
'x+1/2, -y+1/2, -z'

loop_
_atom_site_label
_atom_site_type_symbol
_atom_site_fract_x
_atom_site_fract_y
_atom_site_fract_z
_atom_site_U_iso_or_equiv
_atom_site_adp_type
_atom_site_occupancy
_atom_site_site_symmetry_order
_atom_site_calc_flag
_atom_site_refinement_flags_posn
_atom_site_refinement_flags_adp
_atom_site_refinement_flags_occupancy
_atom_site_disorder_assembly
_atom_site_disorder_group
Br1 Br 0.16045(6) 0.57209(2) 0.43046(14) 0.02642(17) Uani 1 1 d . . . . .
C1 C 0.4675(6) 0.5300(2) 0.7355(15) 0.0226(13) Uani 1 1 d . . . . .
C2 C 0.4112(5) 0.5827(3) 0.7332(14) 0.0206(12) Uani 1 1 d . . . . .
C3 C 0.2349(5) 0.6539(2) 0.5911(15) 0.0185(11) Uani 1 1 d . . . . .
C4 C 0.3480(6) 0.6481(2) 0.7282(13) 0.0190(11) Uani 1 1 d . . . . .
C5 C 0.4014(5) 0.7084(3) 0.8547(13) 0.0202(12) Uani 1 1 d . . . . .
H5 H 0.477249 0.705305 0.946806 0.024 Uiso 1 1 calc R U . . .
C6 C 0.3445(6) 0.7741(2) 0.8480(11) 0.0170(10) Uani 1 1 d . . . . .
C7 C 0.2325(5) 0.7786(3) 0.7066(14) 0.0178(11) Uani 1 1 d . . . . .
C8 C 0.1785(5) 0.7166(2) 0.5767(14) 0.0194(10) Uani 1 1 d . . . . .
H8 H 0.103210 0.719095 0.480279 0.023 Uiso 1 1 calc R U . . .
C9 C 0.3974(5) 0.8361(3) 0.9773(14) 0.0236(13) Uani 1 1 d . . . . .
H9 H 0.473245 0.833929 1.070156 0.028 Uiso 1 1 calc R U . . .
C10 C 0.3399(6) 0.8985(2) 0.9686(14) 0.0266(12) Uani 1 1 d . . . . .
H10 H 0.375868 0.939588 1.056290 0.032 Uiso 1 1 calc R U . . .
C11 C 0.2274(6) 0.9026(3) 0.8303(15) 0.0271(14) Uani 1 1 d . . . . .
H11 H 0.187545 0.946194 0.829632 0.033 Uiso 1 1 calc R U . . .
C12 C 0.1754(6) 0.8444(2) 0.6976(14) 0.0211(12) Uani 1 1 d . . . . .
H12 H 0.100628 0.848010 0.598693 0.025 Uiso 1 1 calc R U . . .

loop_
_atom_site_aniso_label
_atom_site_aniso_U_11
_atom_site_aniso_U_22
_atom_site_aniso_U_33
_atom_site_aniso_U_23
_atom_site_aniso_U_13
_atom_site_aniso_U_12
Br1 0.0265(3) 0.0196(2) 0.0331(3) -0.0028(2) -0.0036(3) -0.0021(2)
C1 0.022(4) 0.018(2) 0.028(3) 0.001(2) 0.001(3) -0.003(2)
C2 0.017(3) 0.018(2) 0.027(3) 0.003(2) 0.003(2) 0.001(2)
C3 0.019(3) 0.018(2) 0.019(2) 0.001(2) 0.004(3) -0.0005(19)
C4 0.019(3) 0.017(2) 0.021(2) 0.0030(19) 0.006(3) 0.003(2)
C5 0.015(3) 0.022(2) 0.024(3) 0.002(2) 0.002(2) 0.001(2)
C6 0.013(3) 0.018(2) 0.020(3) 0.0012(18) 0.005(2) -0.001(2)
C7 0.014(3) 0.016(2) 0.024(2) 0.003(2) 0.006(2) 0.001(2)
C8 0.010(3) 0.024(2) 0.025(2) 0.005(2) 0.000(3) 0.001(2)
C9 0.018(3) 0.024(2) 0.028(3) 0.002(2) 0.002(2) -0.003(2)
C10 0.032(4) 0.018(2) 0.030(3) -0.004(2) 0.007(3) -0.004(2)
C11 0.028(4) 0.018(2) 0.035(3) 0.002(2) 0.012(3) 0.004(2)
C12 0.011(3) 0.023(2) 0.030(3) 0.004(2) 0.004(2) 0.003(2)

loop_
_atom_type_symbol
_atom_type_description
_atom_type_scat_dispersion_real
_atom_type_scat_dispersion_imag
_atom_type_scat_source
C C 0.0033 0.0016 'International Tables Vol C Tables 4.2.6.8 and 6.1.1.4'
H H 0.0000 0.0000 'International Tables Vol C Tables 4.2.6.8 and 6.1.1.4'
Br Br -0.2901 2.4595 'International Tables Vol C Tables 4.2.6.8 and 6.1.1.4'

loop_
_geom_angle_atom_site_label_1
_geom_angle_atom_site_label_2
_geom_angle_atom_site_label_3
_geom_angle
_geom_angle_site_symmetry_1
_geom_angle_site_symmetry_3
_geom_angle_publ_flag
C2 C1 C1 179.5(6) . 2_665 ?
C1 C2 C4 177.4(6) . . ?
C8 C3 C4 121.7(5) . . ?
C8 C3 Br1 119.5(4) . . ?
C4 C3 Br1 118.9(3) . . ?
C5 C4 C3 118.6(5) . . ?
C5 C4 C2 118.8(6) . . ?
C3 C4 C2 122.6(5) . . ?
C4 C5 C6 121.1(5) . . ?
C4 C5 H5 119.5 . . ?
C6 C5 H5 119.5 . . ?
C7 C6 C5 119.2(5) . . ?
C7 C6 C9 118.9(5) . . ?
C5 C6 C9 121.9(5) . . ?
C6 C7 C12 119.4(5) . . ?
C6 C7 C8 119.3(5) . . ?
C12 C7 C8 121.3(5) . . ?
C3 C8 C7 120.1(5) . . ?
C3 C8 H8 120.0 . . ?
C7 C8 H8 120.0 . . ?
C10 C9 C6 120.4(6) . . ?
C10 C9 H9 119.8 . . ?
C6 C9 H9 119.8 . . ?
C9 C10 C11 120.5(5) . . ?
C9 C10 H10 119.8 . . ?
C11 C10 H10 119.8 . . ?
C12 C11 C10 120.5(5) . . ?
C12 C11 H11 119.8 . . ?
C10 C11 H11 119.8 . . ?
C11 C12 C7 120.3(6) . . ?
C11 C12 H12 119.8 . . ?
C7 C12 H12 119.8 . . ?

loop_
_geom_bond_atom_site_label_1
_geom_bond_atom_site_label_2
_geom_bond_distance
_geom_bond_site_symmetry_2
_geom_bond_publ_flag
Br1 C3 1.888(5) . ?
C1 C2 1.197(7) . ?
C1 C1 1.369(11) 2_665 ?
C2 C4 1.445(7) . ?
C3 C8 1.362(7) . ?
C3 C4 1.418(9) . ?
C4 C5 1.395(8) . ?
C5 C6 1.413(7) . ?
C5 H5 0.9500 . ?
C6 C7 1.411(8) . ?
C6 C9 1.423(7) . ?
C7 C12 1.418(7) . ?
C7 C8 1.429(7) . ?
C8 H8 0.9500 . ?
C9 C10 1.364(7) . ?
C9 H9 0.9500 . ?
C10 C11 1.411(10) . ?
C10 H10 0.9500 . ?
C11 C12 1.363(8) . ?
C11 H11 0.9500 . ?
C12 H12 0.9500 . ?

loop_
_geom_torsion_atom_site_label_1
_geom_torsion_atom_site_label_2
_geom_torsion_atom_site_label_3
_geom_torsion_atom_site_label_4
_geom_torsion
_geom_torsion_site_symmetry_1
_geom_torsion_site_symmetry_2
_geom_torsion_site_symmetry_3
_geom_torsion_site_symmetry_4
_geom_torsion_publ_flag
C8 C3 C4 C5 0.8(8) . . . . ?
Br1 C3 C4 C5 -178.4(4) . . . . ?
C8 C3 C4 C2 -177.4(5) . . . . ?
Br1 C3 C4 C2 3.4(7) . . . . ?
C3 C4 C5 C6 0.1(8) . . . . ?
C2 C4 C5 C6 178.4(5) . . . . ?
C4 C5 C6 C7 -0.9(7) . . . . ?
C4 C5 C6 C9 179.7(5) . . . . ?
C5 C6 C7 C12 -179.6(5) . . . . ?
C9 C6 C7 C12 -0.2(7) . . . . ?
C5 C6 C7 C8 0.7(7) . . . . ?
C9 C6 C7 C8 -179.9(5) . . . . ?
C4 C3 C8 C7 -1.0(8) . . . . ?
Br1 C3 C8 C7 178.2(4) . . . . ?
C6 C7 C8 C3 0.2(8) . . . . ?
C12 C7 C8 C3 -179.4(5) . . . . ?
C7 C6 C9 C10 0.9(8) . . . . ?
C5 C6 C9 C10 -179.7(5) . . . . ?
C6 C9 C10 C11 -0.2(8) . . . . ?
C9 C10 C11 C12 -1.2(9) . . . . ?
C10 C11 C12 C7 2.0(8) . . . . ?
C6 C7 C12 C11 -1.2(8) . . . . ?
C8 C7 C12 C11 178.4(5) . . . . ?
